data_7109696
loop_
_publ_author_name
'Kensuke Hirotaki'
'Yui Takehiro'
'Ryo Kamaishi'
'Yasunori Yamada'
'Takeshi Hanamoto'

_publ_section_title
;
 Synthesis of mono-fluorinated functionalized cyclopropanes and aziridines
 using the alpha-fluorovinyl diphenyl sulfonium salt
;
_journal_name_full Chem.Commun.
_journal_page_first 7965
_journal_paper_doi 10.1039/c3cc44519d
_journal_volume 49
_journal_year 2013
_chemical_formula_moiety 'C10 H8 F N O2 S'
_chemical_formula_sum 'C10 H8 F N O2 S'
_chemical_formula_weight 225.24
_space_group_IT_number 2
_symmetry_cell_setting triclinic
_symmetry_Int_Tables_number 2
_symmetry_space_group_name_Hall '-P 1'
_symmetry_space_group_name_H-M 'P -1'
_atom_sites_solution_hydrogens geom
_atom_sites_solution_primary direct
_atom_sites_solution_secondary difmap
_cell_angle_alpha 73.313(9)
_cell_angle_beta 82.586(11)
_cell_angle_gamma 73.399(10)
_cell_formula_units_Z 2
_cell_length_a 7.2567(7)
_cell_length_b 8.4582(7)
_cell_length_c 8.5905(9)
_cell_measurement_reflns_used 1881
_cell_measurement_temperature 113
_cell_measurement_theta_max 27.47
_cell_measurement_theta_min 3.09
_cell_volume 483.38(9)
_computing_cell_refinement CrystalClear
_computing_data_collection 'CrystalClear (Rigaku Inc., 2008)'
_computing_data_reduction CrystalClear
_computing_molecular_graphics 'CrystalStructure 4.0'
_computing_publication_material 'CrystalStructure 4.0 (Rigaku, 2010)'
_computing_structure_refinement 'SHELXL97 (Sheldrick, 2008)'
_computing_structure_solution 'Il Milione (Burla, et al., 2007)'
_diffrn_ambient_temperature 113
_diffrn_detector_area_resol_mean 14.222
_diffrn_measured_fraction_theta_full 0.982
_diffrn_measured_fraction_theta_max 0.982
_diffrn_measurement_device_type 'Rigaku Saturn724'
_diffrn_measurement_method \w
_diffrn_radiation_type 'Mo K\a'
_diffrn_radiation_wavelength 0.71075
_diffrn_reflns_av_R_equivalents 0.0247
_diffrn_reflns_limit_h_max 9
_diffrn_reflns_limit_h_min -9
_diffrn_reflns_limit_k_max 10
_diffrn_reflns_limit_k_min -10
_diffrn_reflns_limit_l_max 11
_diffrn_reflns_limit_l_min -10
_diffrn_reflns_number 15230
_diffrn_reflns_theta_full 27.48
_diffrn_reflns_theta_max 27.48
_diffrn_standards_number 0
_exptl_absorpt_coefficient_mu 0.326
_exptl_absorpt_correction_T_max 0.928
_exptl_absorpt_correction_T_min 0.845
_exptl_absorpt_correction_type multi-scan
_exptl_absorpt_process_details 'REQAB (Rigaku, 1998)'
_exptl_crystal_colour colorless
_exptl_crystal_density_diffrn 1.547
_exptl_crystal_density_method 'not measured'
_exptl_crystal_description prism
_exptl_crystal_F_000 232.00
_exptl_crystal_size_max 0.340
_exptl_crystal_size_mid 0.280
_exptl_crystal_size_min 0.230
_refine_diff_density_max 0.400
_refine_diff_density_min -0.310
_refine_ls_extinction_method none
_refine_ls_goodness_of_fit_ref 1.079
_refine_ls_hydrogen_treatment constr
_refine_ls_number_parameters 136
_refine_ls_number_reflns 2181
_refine_ls_number_restraints 0
_refine_ls_R_factor_gt 0.0290
_refine_ls_shift/su_max 0.000
_refine_ls_structure_factor_coef Fsqd
_refine_ls_weighting_details 'w = 1/[\s^2^(Fo^2^)+(0.0431P)^2^+0.2357P] where P=(Fo^2^+2Fc^2^)/3'
_refine_ls_weighting_scheme calc
_refine_ls_wR_factor_ref 0.0835
_reflns_number_gt 2051
_reflns_number_total 2181
_reflns_threshold_expression F^2^>2.0\s(F^2^)
_cod_data_source_file c3cc44519d.txt
_cod_data_source_block 130607a
_cod_database_code 7109696

loop_
_symmetry_equiv_pos_site_id
_symmetry_equiv_pos_as_xyz
1 +X,+Y,+Z
2 -X,-Y,-Z

loop_
_atom_site_label
_atom_site_type_symbol
_atom_site_fract_x
_atom_site_fract_y
_atom_site_fract_z
_atom_site_U_iso_or_equiv
_atom_site_adp_type
_atom_site_occupancy
_atom_site_symmetry_multiplicity
_atom_site_calc_flag
_atom_site_refinement_flags
S1 S 0.23206(4) 0.23762(4) 0.27527(4) 0.01495(11) Uani 1.0 2 d .
F1 F 0.68173(12) 0.00143(11) 0.03712(11) 0.0264(2) Uani 1.0 2 d .
O1 O 0.27920(15) 0.10751(12) 0.42499(12) 0.0216(3) Uani 1.0 2 d .
O2 O 0.08084(14) 0.23822(13) 0.18215(12) 0.0217(3) Uani 1.0 2 d .
N1 N 0.40183(18) 0.40770(17) -0.14524(15) 0.0255(3) Uani 1.0 2 d .
C1 C 0.58941(19) 0.03994(17) 0.17519(17) 0.0193(3) Uani 1.0 2 d .
C2 C 0.64066(19) 0.17151(18) 0.22853(17) 0.0195(3) Uani 1.0 2 d .
C3 C 0.44845(18) 0.21710(16) 0.14892(15) 0.0149(3) Uani 1.0 2 d .
C4 C 0.42546(18) 0.32363(17) -0.01539(16) 0.0171(3) Uani 1.0 2 d .
C5 C 0.19245(18) 0.44018(16) 0.30876(15) 0.0145(3) Uani 1.0 2 d .
C6 C 0.25764(19) 0.45284(18) 0.44890(16) 0.0178(3) Uani 1.0 2 d .
C7 C 0.2290(2) 0.61334(19) 0.47261(18) 0.0222(3) Uani 1.0 2 d .
C8 C 0.1388(2) 0.75840(19) 0.35692(19) 0.0231(3) Uani 1.0 2 d .
C9 C 0.0751(2) 0.74374(18) 0.21721(18) 0.0219(3) Uani 1.0 2 d .
C10 C 0.09967(19) 0.58413(18) 0.19217(16) 0.0181(3) Uani 1.0 2 d .
H1 H 0.5526 -0.0551 0.2619 0.0232 Uiso 1.0 2 calc R
H2 H 0.7440 0.2211 0.1647 0.0234 Uiso 1.0 2 calc R
H3 H 0.6366 0.1590 0.3470 0.0234 Uiso 1.0 2 calc R
H4 H 0.3206 0.3532 0.5269 0.0214 Uiso 1.0 2 calc R
H5 H 0.2711 0.6244 0.5683 0.0266 Uiso 1.0 2 calc R
H6 H 0.1206 0.8683 0.3734 0.0277 Uiso 1.0 2 calc R
H7 H 0.0144 0.8437 0.1384 0.0262 Uiso 1.0 2 calc R
H8 H 0.0544 0.5730 0.0979 0.0217 Uiso 1.0 2 calc R

loop_
_atom_site_aniso_label
_atom_site_aniso_U_11
_atom_site_aniso_U_22
_atom_site_aniso_U_33
_atom_site_aniso_U_12
_atom_site_aniso_U_13
_atom_site_aniso_U_23
S1 0.01538(18) 0.01447(18) 0.01512(18) -0.00514(12) 0.00028(12) -0.00329(12)
F1 0.0225(5) 0.0268(5) 0.0302(5) -0.0017(4) 0.0007(4) -0.0136(4)
O1 0.0271(6) 0.0164(5) 0.0178(5) -0.0063(4) 0.0017(4) 0.0004(4)
O2 0.0182(5) 0.0260(6) 0.0252(6) -0.0093(4) -0.0007(4) -0.0103(5)
N1 0.0234(7) 0.0280(7) 0.0204(6) -0.0052(5) -0.0000(5) -0.0012(5)
C1 0.0176(7) 0.0167(7) 0.0210(7) 0.0001(5) -0.0025(5) -0.0049(5)
C2 0.0161(7) 0.0214(7) 0.0209(7) -0.0029(6) -0.0048(5) -0.0055(6)
C3 0.0141(6) 0.0146(6) 0.0152(6) -0.0028(5) -0.0011(5) -0.0033(5)
C4 0.0137(6) 0.0180(7) 0.0192(7) -0.0034(5) 0.0006(5) -0.0058(6)
C5 0.0130(6) 0.0147(6) 0.0154(6) -0.0041(5) 0.0015(5) -0.0037(5)
C6 0.0169(6) 0.0207(7) 0.0152(6) -0.0055(5) -0.0004(5) -0.0032(5)
C7 0.0217(7) 0.0280(8) 0.0215(7) -0.0105(6) 0.0025(6) -0.0115(6)
C8 0.0217(7) 0.0177(7) 0.0314(8) -0.0078(6) 0.0074(6) -0.0100(6)
C9 0.0173(7) 0.0169(7) 0.0255(7) -0.0018(6) 0.0023(6) -0.0006(6)
C10 0.0146(6) 0.0202(7) 0.0172(7) -0.0032(5) -0.0010(5) -0.0025(5)

loop_
_atom_type_symbol
_atom_type_description
_atom_type_scat_dispersion_real
_atom_type_scat_dispersion_imag
_atom_type_scat_source
C C 0.0033 0.0016
;
International Tables for Crystallography
(1992, Vol. C, Tables 4.2.6.8 and 6.1.1.4)
;
H H 0.0000 0.0000
;
International Tables for Crystallography
(1992, Vol. C, Table 6.1.1.4)
;
N N 0.0061 0.0033
;
International Tables for Crystallography
(1992, Vol. C, Tables 4.2.6.8 and 6.1.1.4)
;
O O 0.0106 0.0060
;
International Tables for Crystallography
(1992, Vol. C, Tables 4.2.6.8 and 6.1.1.4)
;
F F 0.0171 0.0103
;
International Tables for Crystallography
(1992, Vol. C, Tables 4.2.6.8 and 6.1.1.4)
;
S S 0.1246 0.1234
;
International Tables for Crystallography
(1992, Vol. C, Tables 4.2.6.8 and 6.1.1.4)
;

loop_
_geom_angle_atom_site_label_1
_geom_angle_atom_site_label_2
_geom_angle_atom_site_label_3
_geom_angle
_geom_angle_publ_flag
O1 S1 O2 119.80(7) yes
O1 S1 C3 105.52(6) yes
O1 S1 C5 109.66(7) yes
O2 S1 C3 107.45(7) yes
O2 S1 C5 109.64(7) yes
C3 S1 C5 103.43(7) yes
F1 C1 C2 117.29(12) yes
F1 C1 C3 114.91(10) yes
C2 C1 C3 61.49(10) yes
C1 C2 C3 61.10(10) yes
S1 C3 C1 117.45(9) yes
S1 C3 C2 118.42(10) yes
S1 C3 C4 114.17(9) yes
C1 C3 C2 57.41(10) yes
C1 C3 C4 117.91(12) yes
C2 C3 C4 119.98(12) yes
N1 C4 C3 178.00(16) yes
S1 C5 C6 119.19(9) yes
S1 C5 C10 118.87(12) yes
C6 C5 C10 121.93(14) yes
C5 C6 C7 118.73(12) yes
C6 C7 C8 120.18(16) yes
C7 C8 C9 120.42(16) yes
C8 C9 C10 120.37(12) yes
C5 C10 C9 118.36(15) yes
F1 C1 H1 117.127 no
C2 C1 H1 117.131 no
C3 C1 H1 117.130 no
C1 C2 H2 117.663 no
C1 C2 H3 117.660 no
C3 C2 H2 117.657 no
C3 C2 H3 117.655 no
H2 C2 H3 114.764 no
C5 C6 H4 120.632 no
C7 C6 H4 120.634 no
C6 C7 H5 119.910 no
C8 C7 H5 119.909 no
C7 C8 H6 119.794 no
C9 C8 H6 119.788 no
C8 C9 H7 119.814 no
C10 C9 H7 119.818 no
C5 C10 H8 120.818 no
C9 C10 H8 120.820 no

loop_
_geom_bond_atom_site_label_1
_geom_bond_atom_site_label_2
_geom_bond_distance
_geom_bond_publ_flag
S1 O1 1.4380(10) yes
S1 O2 1.4371(13) yes
S1 C3 1.7851(13) yes
S1 C5 1.7553(15) yes
F1 C1 1.3616(18) yes
N1 C4 1.1417(17) yes
C1 C2 1.470(3) yes
C1 C3 1.5271(17) yes
C2 C3 1.533(2) yes
C3 C4 1.4410(17) yes
C5 C6 1.391(3) yes
C5 C10 1.3943(16) yes
C6 C7 1.384(3) yes
C7 C8 1.3893(19) yes
C8 C9 1.390(3) yes
C9 C10 1.386(3) yes
C1 H1 1.000 no
C2 H2 0.990 no
C2 H3 0.990 no
C6 H4 0.950 no
C7 H5 0.950 no
C8 H6 0.950 no
C9 H7 0.950 no
C10 H8 0.950 no

loop_
_geom_contact_atom_site_label_1
_geom_contact_atom_site_label_2
_geom_contact_distance
_geom_contact_publ_flag
_geom_contact_site_symmetry_2
F1 N1 3.4827(15) no .
F1 C4 2.7755(15) no .
O1 C1 2.9532(17) no .
O1 C2 3.0275(18) no .
O1 C6 2.945(2) no .
O2 C1 3.5917(17) no .
O2 C4 2.9814(17) no .
O2 C10 2.994(2) no .
N1 C1 3.5687(17) no .
C2 C5 3.5093(18) no .
C3 C10 3.4801(19) no .
C4 C5 3.316(2) no .
C4 C10 3.437(2) no .
C5 C8 2.751(3) no .
C6 C9 2.7884(18) no .
C7 C10 2.794(3) no .
F1 F1 2.8006(14) no 2_655
F1 O2 3.1599(15) no 2_655
F1 N1 3.5232(18) no 2_655
F1 C1 3.001(2) no 2_655
F1 C3 3.154(2) no 2_655
F1 C4 3.123(2) no 2_655
F1 C9 3.3078(16) no 1_645
F1 C9 3.3175(18) no 2_665
O1 O1 3.4099(15) no 2_656
O1 C1 3.4593(18) no 2_656
O1 C2 3.2242(16) no 2_656
O1 C8 3.4332(18) no 2_566
O2 F1 3.1599(15) no 2_655
O2 C2 3.3545(19) no 1_455
O2 C10 3.3913(17) no 2_565
N1 F1 3.5232(18) no 2_655
N1 C2 3.353(2) no 2_665
N1 C4 3.537(3) no 2_665
N1 C5 3.515(2) no 2_665
N1 C6 3.5408(19) no 2_665
N1 C7 3.451(2) no 1_554
C1 F1 3.001(2) no 2_655
C1 O1 3.4593(18) no 2_656
C2 O1 3.2242(16) no 2_656
C2 O2 3.3545(19) no 1_655
C2 N1 3.353(2) no 2_665
C3 F1 3.154(2) no 2_655
C4 F1 3.123(2) no 2_655
C4 N1 3.537(3) no 2_665
C4 C4 3.537(3) no 2_665
C5 N1 3.515(2) no 2_665
C5 C7 3.451(2) no 2_566
C6 N1 3.5408(19) no 2_665
C7 N1 3.451(2) no 1_556
C7 C5 3.451(2) no 2_566
C8 O1 3.4332(18) no 2_566
C9 F1 3.3078(16) no 1_465
C9 F1 3.3175(18) no 2_665
C10 O2 3.3913(17) no 2_565
S1 H1 2.8906 no .
S1 H3 2.9253 no .
S1 H4 2.8231 no .
S1 H8 2.8227 no .
F1 H2 2.5759 no .
F1 H3 3.2455 no .
O1 H1 2.5727 no .
O1 H3 2.7195 no .
O1 H4 2.5774 no .
O2 H8 2.6701 no .
N1 H2 3.5777 no .
N1 H8 3.3135 no .
C3 H8 3.4756 no .
C4 H1 3.3590 no .
C4 H2 2.7378 no .
C4 H3 3.3914 no .
C4 H8 3.1473 no .
C5 H3 3.4057 no .
C5 H5 3.2487 no .
C5 H7 3.2495 no .
C6 H3 3.3511 no .
C6 H6 3.2587 no .
C6 H8 3.2911 no .
C7 H7 3.2665 no .
C8 H4 3.2647 no .
C8 H8 3.2694 no .
C9 H5 3.2672 no .
C10 H4 3.2905 no .
C10 H6 3.2625 no .
H1 H2 2.9184 no .
H1 H3 2.3854 no .
H3 H4 2.9555 no .
H4 H5 2.3414 no .
H5 H6 2.3350 no .
H6 H7 2.3338 no .
H7 H8 2.3448 no .
S1 H6 3.2981 no 1_545
F1 H1 3.1168 no 2_655
F1 H7 2.5300 no 1_645
F1 H7 2.9171 no 2_665
O1 H1 2.9619 no 2_656
O1 H3 2.5053 no 2_656
O1 H6 2.7551 no 1_545
O1 H6 3.1665 no 2_566
O2 H2 2.5156 no 1_455
O2 H3 3.5152 no 1_455
O2 H5 3.2853 no 2_566
O2 H6 3.0375 no 1_545
O2 H7 3.2254 no 2_565
O2 H8 2.6091 no 2_565
N1 H1 3.3284 no 2_655
N1 H2 2.9750 no 2_665
N1 H3 3.5224 no 2_665
N1 H4 3.1344 no 1_554
N1 H5 2.7082 no 1_554
N1 H8 3.2457 no 2_565
C1 H4 3.5124 no 2_656
C1 H7 3.0808 no 1_645
C2 H5 3.0147 no 2_666
C2 H7 3.4694 no 1_645
C4 H1 3.4843 no 2_655
C4 H2 3.5848 no 2_665
C4 H8 3.4545 no 2_565
C5 H5 3.5401 no 2_566
C6 H1 3.5808 no 2_656
C6 H5 3.2849 no 2_666
C7 H3 3.1995 no 2_666
C7 H4 3.3608 no 2_666
C8 H3 3.5146 no 2_666
C9 H2 3.3359 no 2_665
C9 H4 3.5261 no 2_566
C10 H2 3.2666 no 2_665
C10 H8 3.5633 no 2_565
H1 F1 3.1168 no 2_655
H1 O1 2.9619 no 2_656
H1 N1 3.3284 no 2_655
H1 C4 3.4843 no 2_655
H1 C6 3.5808 no 2_656
H1 H3 3.4273 no 2_656
H1 H4 2.6409 no 2_656
H1 H6 3.3455 no 1_545
H1 H7 3.3250 no 1_645
H2 O2 2.5156 no 1_655
H2 N1 2.9750 no 2_665
H2 C4 3.5848 no 2_665
H2 C9 3.3359 no 2_665
H2 C10 3.2666 no 2_665
H2 H5 2.9251 no 2_666
H2 H7 3.2882 no 1_645
H2 H7 3.0412 no 2_665
H2 H8 2.9343 no 2_665
H3 O1 2.5053 no 2_656
H3 O2 3.5152 no 1_655
H3 N1 3.5224 no 2_665
H3 C7 3.1995 no 2_666
H3 C8 3.5146 no 2_666
H3 H1 3.4273 no 2_656
H3 H5 2.4347 no 2_666
H3 H6 3.0765 no 2_666
H4 N1 3.1344 no 1_556
H4 C1 3.5124 no 2_656
H4 C7 3.3608 no 2_666
H4 C9 3.5261 no 2_566
H4 H1 2.6409 no 2_656
H4 H5 3.0147 no 2_666
H5 O2 3.2853 no 2_566
H5 N1 2.7082 no 1_556
H5 C2 3.0147 no 2_666
H5 C5 3.5401 no 2_566
H5 C6 3.2849 no 2_666
H5 H2 2.9251 no 2_666
H5 H3 2.4347 no 2_666
H5 H4 3.0147 no 2_666
H6 S1 3.2981 no 1_565
H6 O1 2.7551 no 1_565
H6 O1 3.1665 no 2_566
H6 O2 3.0375 no 1_565
H6 H1 3.3455 no 1_565
H6 H3 3.0765 no 2_666
H6 H6 3.5112 no 2_576
H7 F1 2.5300 no 1_465
H7 F1 2.9171 no 2_665
H7 O2 3.2254 no 2_565
H7 C1 3.0808 no 1_465
H7 C2 3.4694 no 1_465
H7 H1 3.3250 no 1_465
H7 H2 3.2882 no 1_465
H7 H2 3.0412 no 2_665
H7 H7 2.9820 no 2_575
H8 O2 2.6091 no 2_565
H8 N1 3.2457 no 2_565
H8 C4 3.4545 no 2_565
H8 C10 3.5633 no 2_565
H8 H2 2.9343 no 2_665
H8 H8 2.6595 no 2_565

loop_
_geom_torsion_atom_site_label_1
_geom_torsion_atom_site_label_2
_geom_torsion_atom_site_label_3
_geom_torsion_atom_site_label_4
_geom_torsion
_geom_torsion_publ_flag
O1 S1 C3 C1 28.70(12) no
O1 S1 C3 C2 -37.16(11) no
O1 S1 C3 C4 172.91(10) no
O1 S1 C5 C6 16.94(11) no
O1 S1 C5 C10 -164.30(9) no
O2 S1 C3 C1 -100.20(10) no
O2 S1 C3 C2 -166.06(9) no
O2 S1 C3 C4 44.01(12) no
O2 S1 C5 C6 150.40(9) no
O2 S1 C5 C10 -30.84(11) no
C3 S1 C5 C6 -95.23(10) no
C3 S1 C5 C10 83.52(10) no
C5 S1 C3 C1 143.87(10) no
C5 S1 C3 C2 78.01(10) no
C5 S1 C3 C4 -71.92(11) no
F1 C1 C2 C3 105.02(11) no
F1 C1 C3 S1 143.43(12) no
F1 C1 C3 C2 -108.85(13) no
F1 C1 C3 C4 0.6(2) no
C2 C1 C3 S1 -107.72(12) no
C2 C1 C3 C2 0.00(6) no
C2 C1 C3 C4 109.42(13) no
C3 C1 C2 C3 0.00(5) no
C1 C2 C3 S1 106.03(12) no
C1 C2 C3 C1 0.00(6) no
C1 C2 C3 C4 -105.82(13) no
S1 C5 C6 C7 178.76(8) no
S1 C5 C10 C9 -177.80(8) no
C6 C5 C10 C9 0.92(19) no
C10 C5 C6 C7 0.04(19) no
C5 C6 C7 C8 -0.8(2) no
C6 C7 C8 C9 0.6(2) no
C7 C8 C9 C10 0.4(2) no
C8 C9 C10 C5 -1.1(2) no
